data_7135426
loop_
_publ_author_name
'Nakamura, Shuto'
'Kawaguchi, Soki'
'Nishimura, Yuta'
'Harimoto, Takashi'
'Hasegawa, Jun-Ya'
'Suzuki, Takanori'
'Ishigaki, Yusuke'

_publ_section_title
;
 Nitrogen-centred helical acridiniums with a 6-7-6-6 fused ring skeleton.
;
_journal_issue 14
_journal_name_full 'Chemical communications (Cambridge, England)'
_journal_page_first 4268
_journal_page_last 4271
_journal_paper_doi 10.1039/d5cc06029j
_journal_volume 62
_journal_year 2026
_chemical_formula_moiety 'C34 H26 N O, B F4'
_chemical_formula_sum 'C34 H26 B F4 N O'
_chemical_formula_weight 551.37
_chemical_name_systematic yi241204-nkmr4
_space_group_crystal_system orthorhombic
_space_group_IT_number 19
_space_group_name_Hall 'P 2ac 2ab'
_space_group_name_H-M_alt 'P 21 21 21'
_atom_sites_solution_hydrogens geom
_atom_sites_solution_primary dual
_audit_creation_date 2024-12-04
_audit_creation_method
;
Olex2 1.5
(compiled 2024.02.16 svn.r378c4104 for OlexSys, GUI svn.r6928)
;
_audit_update_record
;
2025-10-17 deposited with the CCDC.	2026-01-22 downloaded from the CCDC.
;
_cell_angle_alpha 90
_cell_angle_beta 90
_cell_angle_gamma 90
_cell_formula_units_Z 4
_cell_length_a 11.5153(3)
_cell_length_b 13.2614(3)
_cell_length_c 17.5945(4)
_cell_measurement_reflns_used 16631
_cell_measurement_temperature 200
_cell_measurement_theta_max 75.6770
_cell_measurement_theta_min 3.2860
_cell_volume 2686.84(11)
_computing_cell_refinement 'CrysAlisPro 1.171.41.113a (Rigaku OD, 2021)'
_computing_data_collection 'CrysAlisPro 1.171.41.113a (Rigaku OD, 2021)'
_computing_data_reduction 'CrysAlisPro 1.171.41.113a (Rigaku OD, 2021)'
_computing_molecular_graphics 'Olex2 1.5 (Dolomanov et al., 2009)'
_computing_publication_material 'Olex2 1.5 (Dolomanov et al., 2009)'
_computing_structure_refinement 'SHELXL 2018/3 (Sheldrick, 2015)'
_computing_structure_solution 'SHELXT 2018/2 (Sheldrick, 2018)'
_diffrn_ambient_temperature 200
_diffrn_detector 'Hybrid Pixel Array Detector'
_diffrn_detector_area_resol_mean 10.0000
_diffrn_detector_type HyPix
_diffrn_measured_fraction_theta_full 0.999
_diffrn_measured_fraction_theta_max 0.983
_diffrn_measurement_details
;
List of Runs (angles in degrees, time in seconds):

  # Type    Start    End  Width  t~exp~   \w     \q     \k     \f   Frames
#--------------------------------------------------------------------------
  1  \w     57.00 116.00   0.50    0.53    --   42.91 150.00 134.00  118
  2  \w    -32.00  54.00   0.50    0.53    --   42.91 -48.00 120.00  172
  3  \w   -177.00 -83.00   0.50    2.33    -- -106.00 -48.00 120.00  188
  4  \w     39.00  93.00   0.50    2.33    --  112.36 -73.00 -38.00  108
  5  \w     39.00 110.00   0.50    2.33    --  112.36-123.00-108.00  142
  6  \w     85.00 178.00   0.50    2.33    --  112.36  73.00  90.00  186
  7  \w    -26.00  38.00   0.50    0.53    --  -42.91  19.00  30.00  128
  8  \w     73.00 118.00   0.50    0.53    --   42.91 125.00-150.00   90
  9  \w     73.00 118.00   0.50    0.53    --   42.91 125.00-180.00   90
 10  \w    -34.00  43.00   0.50    0.53    --   42.91 -38.00-150.00  154
 11  \w     73.00 118.00   0.50    0.53    --   42.91 125.00 -60.00   90
 12  \w    -71.00 -32.00   0.50    2.33    -- -106.00  61.00 120.00   78
 13  \w    -71.00 -32.00   0.50    2.33    -- -106.00  61.00  30.00   78
 14  \w   -105.00 -32.00   0.50    2.33    -- -106.00  77.00 -60.00  146
 15  \w    -71.00 -32.00   0.50    2.33    -- -106.00  61.00  60.00   78
 16  \w    -71.00 -32.00   0.50    2.33    -- -106.00  61.00 -60.00   78
 17  \w     39.00 105.00   0.50    2.33    --  112.36 -95.00  60.00  132
 18  \w     39.00  71.00   0.50    2.33    --  112.36 -61.00 150.00   64
 19  \w     90.00 178.00   0.50    2.33    --  112.36  45.00-180.00  176
 20  \w     39.00 105.00   0.50    2.33    --  112.36 -95.00 120.00  132
 21  \w     39.00 105.00   0.50    2.33    --  112.36 -95.00 150.00  132
 22  \w     14.00 117.00   0.50    0.53    --   42.91  77.00  30.00  206
 23  \w     21.00 117.00   0.50    0.53    --   42.91  57.00 150.00  192
 24  \w     14.00 117.00   0.50    0.53    --   42.91  77.00 -30.00  206
 25  \w     14.00 117.00   0.50    0.53    --   42.91  77.00-120.00  206
;
_diffrn_measurement_device 'four-circle diffractometer'
_diffrn_measurement_device_type 'XtaLAB Synergy, Single source at home/near, HyPix'
_diffrn_measurement_method '\w scans'
_diffrn_orient_matrix_type 'CrysAlisPro convention (1999,Acta A55,543-557)'
_diffrn_orient_matrix_UB_11 0.0976457000
_diffrn_orient_matrix_UB_12 -0.0432509000
_diffrn_orient_matrix_UB_13 0.0502583000
_diffrn_orient_matrix_UB_21 0.0471249000
_diffrn_orient_matrix_UB_22 0.1072688000
_diffrn_orient_matrix_UB_23 0.0132141000
_diffrn_orient_matrix_UB_31 -0.0783854000
_diffrn_orient_matrix_UB_32 0.0107521000
_diffrn_orient_matrix_UB_33 0.0704757000
_diffrn_radiation_monochromator mirror
_diffrn_radiation_probe x-ray
_diffrn_radiation_type 'Cu K\a'
_diffrn_radiation_wavelength 1.54184
_diffrn_reflns_av_R_equivalents 0.0257
_diffrn_reflns_av_unetI/netI 0.0168
_diffrn_reflns_Laue_measured_fraction_full 0.999
_diffrn_reflns_Laue_measured_fraction_max 0.983
_diffrn_reflns_limit_h_max 13
_diffrn_reflns_limit_h_min -14
_diffrn_reflns_limit_k_max 16
_diffrn_reflns_limit_k_min -16
_diffrn_reflns_limit_l_max 22
_diffrn_reflns_limit_l_min -16
_diffrn_reflns_number 26167
_diffrn_reflns_point_group_measured_fraction_full 0.999
_diffrn_reflns_point_group_measured_fraction_max 0.967
_diffrn_reflns_theta_full 67.684
_diffrn_reflns_theta_max 77.455
_diffrn_reflns_theta_min 4.175
_diffrn_source 'micro-focus sealed X-ray tube'
_diffrn_source_type 'PhotonJet (Cu) X-ray Source'
_exptl_absorpt_coefficient_mu 0.831
_exptl_absorpt_correction_T_max 1.00000
_exptl_absorpt_correction_T_min 0.74744
_exptl_absorpt_correction_type multi-scan
_exptl_absorpt_process_details
;
CrysAlisPro 1.171.41.113a (Rigaku Oxford Diffraction, 2021)
Empirical absorption correction using spherical harmonics,
implemented in SCALE3 ABSPACK scaling algorithm.
;
_exptl_crystal_colour red
_exptl_crystal_colour_primary red
_exptl_crystal_density_diffrn 1.363
_exptl_crystal_description block
_exptl_crystal_F_000 1144
_exptl_crystal_recrystallization_method 'obtained by recrystallization from CH3CN/Et2O'
_exptl_crystal_size_max 0.177
_exptl_crystal_size_mid 0.121
_exptl_crystal_size_min 0.05
_refine_diff_density_max 0.366
_refine_diff_density_min -0.333
_refine_diff_density_rms 0.035
_refine_ls_abs_structure_details
;
 Flack x determined using 2175 quotients [(I+)-(I-)]/[(I+)+(I-)]
 (Parsons, Flack and Wagner, Acta Cryst. B69 (2013) 249-259).
;
_refine_ls_abs_structure_Flack -0.03(4)
_refine_ls_extinction_coef 0.0007(2)
_refine_ls_extinction_expression Fc^*^=kFc[1+0.001xFc^2^\l^3^/sin(2\q)]^-1/4^
_refine_ls_extinction_method 'SHELXL-2018/3 (Sheldrick 2018)'
_refine_ls_goodness_of_fit_ref 1.046
_refine_ls_hydrogen_treatment constr
_refine_ls_matrix_type full
_refine_ls_number_parameters 374
_refine_ls_number_reflns 5541
_refine_ls_number_restraints 0
_refine_ls_restrained_S_all 1.046
_refine_ls_R_factor_all 0.0413
_refine_ls_R_factor_gt 0.0396
_refine_ls_shift/su_max 0.000
_refine_ls_shift/su_mean 0.000
_refine_ls_structure_factor_coef Fsqd
_refine_ls_weighting_details 'w=1/[\s^2^(Fo^2^)+(0.0664P)^2^+0.4834P] where P=(Fo^2^+2Fc^2^)/3'
_refine_ls_weighting_scheme calc
_refine_ls_wR_factor_gt 0.1102
_refine_ls_wR_factor_ref 0.1117
_reflns_Friedel_coverage 0.749
_reflns_Friedel_fraction_full 1.000
_reflns_Friedel_fraction_max 0.947
_reflns_number_gt 5287
_reflns_number_total 5541
_reflns_threshold_expression 'I > 2\s(I)'
_cod_data_source_file d5cc06029j2.cif
_cod_data_source_block yi241204-nkmr4_auto
_cod_original_cell_volume 2686.83(11)
_cod_database_code 7135426
_shelx_shelxl_version_number 2018/3
_chemical_oxdiff_formula 'C34 H26 N O B F4'
_chemical_oxdiff_usercomment '200 K'
_shelx_space_group_comment
;
The symmetry employed for this shelxl refinement is uniquely defined
by the following loop, which should always be used as a source of
symmetry information in preference to the above space-group names.
They are only intended as comments.
;
_olex2_refinement_description
;
1. Fixed Uiso
 At 1.2 times of:
  All C(H) groups
 At 1.5 times of:
  All C(H,H,H) groups
2.a Aromatic/amide H refined with riding coordinates:
 C17(H17), C21(H21), C28(H28), C15(H15), C22(H22), C30(H30), C16(H16),
 C24(H24), C6(H6), C23(H23), C3(H3), C12(H12), C4(H4), C9(H9), C10(H10),
 C11(H11), C5(H5)
2.b Idealised Me refined as rotating group:
 C33(H33A,H33B,H33C), C32(H32A,H32B,H32C), C34(H34A,H34B,H34C)
;
_olex2_submission_original_sample_id yi241204-nkmr4
_olex2_submission_special_instructions 'No special instructions were received'
_oxdiff_exptl_absorpt_empirical_details
;
Empirical correction (ABSPACK) includes:
- Absorption correction using spherical harmonics
- Frame scaling
;
_oxdiff_exptl_absorpt_empirical_full_max 1.400
_oxdiff_exptl_absorpt_empirical_full_min 0.744

loop_
_space_group_symop_operation_xyz
'x, y, z'
'-x+1/2, -y, z+1/2'
'-x, y+1/2, -z+1/2'
'x+1/2, -y+1/2, -z'

loop_
_atom_site_label
_atom_site_type_symbol
_atom_site_fract_x
_atom_site_fract_y
_atom_site_fract_z
_atom_site_U_iso_or_equiv
_atom_site_adp_type
_atom_site_occupancy
_atom_site_site_symmetry_order
_atom_site_calc_flag
_atom_site_refinement_flags_posn
_atom_site_refinement_flags_adp
_atom_site_refinement_flags_occupancy
_atom_site_disorder_assembly
_atom_site_disorder_group
O1 O 0.20461(18) 0.56959(16) 0.20511(11) 0.0548(5) Uani 1 1 d . . . . .
N1 N 0.45090(16) 0.68504(14) 0.64470(11) 0.0350(4) Uani 1 1 d . . . . .
F2 F 0.5843(2) 0.62744(19) 0.13695(13) 0.0946(8) Uani 1 1 d . . . . .
F3 F 0.5364(2) 0.76456(19) 0.07606(15) 0.0980(8) Uani 1 1 d . . . . .
F1 F 0.6647(2) 0.6617(2) 0.02427(16) 0.0980(8) Uani 1 1 d . . . . .
C1 C 0.49661(19) 0.60039(17) 0.61042(13) 0.0346(4) Uani 1 1 d . . . . .
C26 C 0.35288(19) 0.62538(16) 0.41486(13) 0.0351(5) Uani 1 1 d . . . . .
C18 C 0.46142(19) 0.57665(17) 0.53490(12) 0.0354(5) Uani 1 1 d . . . . .
C17 C 0.4888(2) 0.47917(18) 0.50628(14) 0.0403(5) Uani 1 1 d . . . . .
H17 H 0.461985 0.459644 0.457385 0.048 Uiso 1 1 calc R U . . .
C27 C 0.4244(2) 0.62726(19) 0.35072(14) 0.0404(5) Uani 1 1 d . . . . .
C25 C 0.40399(19) 0.76148(17) 0.60158(13) 0.0363(5) Uani 1 1 d . . . . .
C19 C 0.39989(18) 0.64884(17) 0.49201(13) 0.0355(4) Uani 1 1 d . . . . .
C21 C 0.3356(2) 0.82637(18) 0.47925(16) 0.0438(5) Uani 1 1 d . . . . .
H21 H 0.319798 0.816880 0.426734 0.053 Uiso 1 1 calc R U . . .
C20 C 0.38195(19) 0.74522(17) 0.52306(14) 0.0369(5) Uani 1 1 d . . . . .
C7 C 0.4923(2) 0.66170(17) 0.78266(13) 0.0412(5) Uani 1 1 d . . . . .
C2 C 0.4145(2) 0.67841(17) 0.72424(13) 0.0392(5) Uani 1 1 d . . . . .
C29 C 0.2590(2) 0.58840(19) 0.27196(15) 0.0423(5) Uani 1 1 d . . . . .
F4 F 0.4793(3) 0.6180(3) 0.02957(14) 0.1429(16) Uani 1 1 d . . . . .
C14 C 0.5780(2) 0.53834(17) 0.64959(13) 0.0376(5) Uani 1 1 d . . . . .
C31 C 0.2336(2) 0.60582(19) 0.40757(15) 0.0408(5) Uani 1 1 d . . . . .
C13 C 0.6543(2) 0.57916(18) 0.71105(14) 0.0403(5) Uani 1 1 d . . . . .
C28 C 0.3771(2) 0.60825(19) 0.27907(14) 0.0432(5) Uani 1 1 d . . . . .
H28 H 0.425488 0.608864 0.235320 0.052 Uiso 1 1 calc R U . . .
C8 C 0.6171(2) 0.64228(17) 0.77009(13) 0.0403(5) Uani 1 1 d . . . . .
C15 C 0.6004(2) 0.44515(18) 0.61795(14) 0.0433(5) Uani 1 1 d . . . . .
H15 H 0.650178 0.400098 0.644440 0.052 Uiso 1 1 calc R U . . .
C22 C 0.3138(2) 0.91732(19) 0.51227(17) 0.0478(6) Uani 1 1 d . . . . .
H22 H 0.284278 0.971327 0.482498 0.057 Uiso 1 1 calc R U . . .
C30 C 0.1891(2) 0.5875(2) 0.33597(15) 0.0450(6) Uani 1 1 d . . . . .
H30 H 0.108539 0.573840 0.330525 0.054 Uiso 1 1 calc R U . . .
C16 C 0.5529(2) 0.41398(19) 0.54819(15) 0.0446(5) Uani 1 1 d . . . . .
H16 H 0.565614 0.347226 0.530466 0.054 Uiso 1 1 calc R U . . .
C24 C 0.3773(2) 0.85543(18) 0.63500(15) 0.0416(5) Uani 1 1 d . . . . .
H24 H 0.388633 0.865748 0.687907 0.050 Uiso 1 1 calc R U . . .
C6 C 0.4471(3) 0.6587(2) 0.85688(15) 0.0512(6) Uani 1 1 d . . . . .
H6 H 0.498155 0.648299 0.898564 0.061 Uiso 1 1 calc R U . . .
C23 C 0.3347(2) 0.93158(19) 0.59035(17) 0.0463(6) Uani 1 1 d . . . . .
H23 H 0.319057 0.995429 0.612573 0.056 Uiso 1 1 calc R U . . .
C3 C 0.2957(2) 0.68660(19) 0.73711(16) 0.0472(6) Uani 1 1 d . . . . .
H3 H 0.243796 0.694529 0.695582 0.057 Uiso 1 1 calc R U . . .
C12 C 0.7724(2) 0.5547(2) 0.70652(16) 0.0507(6) Uani 1 1 d . . . . .
H12 H 0.798995 0.511655 0.667001 0.061 Uiso 1 1 calc R U . . .
C4 C 0.2537(3) 0.6832(2) 0.81041(18) 0.0565(7) Uani 1 1 d . . . . .
H4 H 0.172805 0.689452 0.819726 0.068 Uiso 1 1 calc R U . . .
C9 C 0.6981(3) 0.6796(2) 0.82201(16) 0.0497(6) Uani 1 1 d . . . . .
H9 H 0.672836 0.722625 0.861872 0.060 Uiso 1 1 calc R U . . .
C10 C 0.8142(3) 0.6550(2) 0.81646(18) 0.0588(7) Uani 1 1 d . . . . .
H10 H 0.868347 0.681232 0.852105 0.071 Uiso 1 1 calc R U . . .
C11 C 0.8511(3) 0.5925(2) 0.75912(19) 0.0578(7) Uani 1 1 d . . . . .
H11 H 0.930942 0.574949 0.755408 0.069 Uiso 1 1 calc R U . . .
C33 C 0.2746(3) 0.5655(3) 0.13875(17) 0.0623(8) Uani 1 1 d . . . . .
H33A H 0.225223 0.553856 0.094261 0.093 Uiso 1 1 calc R U . . .
H33B H 0.330840 0.510431 0.143492 0.093 Uiso 1 1 calc R U . . .
H33C H 0.316107 0.629571 0.132709 0.093 Uiso 1 1 calc R U . . .
C5 C 0.3299(3) 0.6705(2) 0.87015(17) 0.0592(8) Uani 1 1 d . . . . .
H5 H 0.301341 0.669996 0.920815 0.071 Uiso 1 1 calc R U . . .
C32 C 0.5514(2) 0.6526(3) 0.35651(17) 0.0631(8) Uani 1 1 d . . . . .
H32A H 0.560328 0.724131 0.369309 0.095 Uiso 1 1 calc R U . . .
H32B H 0.589427 0.638970 0.307743 0.095 Uiso 1 1 calc R U . . .
H32C H 0.587332 0.611286 0.396263 0.095 Uiso 1 1 calc R U . . .
C34 C 0.1539(2) 0.6047(3) 0.47526(17) 0.0605(8) Uani 1 1 d . . . . .
H34A H 0.194127 0.574352 0.518699 0.091 Uiso 1 1 calc R U . . .
H34B H 0.084439 0.565042 0.463290 0.091 Uiso 1 1 calc R U . . .
H34C H 0.131188 0.673888 0.487913 0.091 Uiso 1 1 calc R U . . .
B1 B 0.5664(3) 0.6659(3) 0.06582(18) 0.0534(7) Uani 1 1 d . . . . .

loop_
_atom_site_aniso_label
_atom_site_aniso_U_11
_atom_site_aniso_U_22
_atom_site_aniso_U_33
_atom_site_aniso_U_23
_atom_site_aniso_U_13
_atom_site_aniso_U_12
O1 0.0531(11) 0.0592(11) 0.0521(10) -0.0037(9) -0.0164(9) -0.0084(9)
N1 0.0349(9) 0.0324(9) 0.0378(9) -0.0023(7) 0.0009(7) 0.0044(7)
F2 0.1169(19) 0.0923(16) 0.0746(13) 0.0310(12) -0.0246(13) 0.0037(14)
F3 0.1091(18) 0.0840(15) 0.1009(17) 0.0148(13) -0.0015(14) 0.0498(14)
F1 0.0764(14) 0.1071(18) 0.1103(17) -0.0314(14) 0.0316(13) -0.0035(13)
C1 0.0320(10) 0.0331(10) 0.0387(11) -0.0001(9) 0.0014(8) 0.0007(9)
C26 0.0316(10) 0.0338(10) 0.0400(11) 0.0012(9) -0.0042(9) -0.0001(8)
C18 0.0322(10) 0.0352(11) 0.0388(11) -0.0019(9) 0.0006(8) 0.0006(9)
C17 0.0408(11) 0.0383(11) 0.0419(12) -0.0054(9) 0.0004(10) 0.0018(10)
C27 0.0323(10) 0.0451(13) 0.0437(12) -0.0051(10) -0.0012(9) -0.0015(9)
C25 0.0291(10) 0.0336(10) 0.0461(12) -0.0014(9) 0.0015(9) 0.0017(9)
C19 0.0286(9) 0.0380(11) 0.0399(11) -0.0007(9) 0.0025(8) -0.0016(9)
C21 0.0394(11) 0.0393(12) 0.0528(13) 0.0049(11) -0.0015(11) 0.0027(10)
C20 0.0293(10) 0.0362(10) 0.0452(12) 0.0006(9) -0.0014(9) 0.0008(8)
C7 0.0515(13) 0.0323(10) 0.0397(11) -0.0034(9) 0.0021(10) -0.0018(10)
C2 0.0442(12) 0.0323(11) 0.0412(11) -0.0057(9) 0.0054(10) 0.0015(9)
C29 0.0423(12) 0.0375(11) 0.0470(12) -0.0003(10) -0.0095(10) -0.0017(10)
F4 0.125(2) 0.242(4) 0.0621(13) -0.0172(18) -0.0049(13) -0.111(3)
C14 0.0385(11) 0.0354(11) 0.0388(11) 0.0030(9) 0.0023(9) 0.0055(9)
C31 0.0320(10) 0.0411(12) 0.0495(13) 0.0091(10) -0.0013(9) -0.0009(9)
C13 0.0415(12) 0.0373(11) 0.0423(12) 0.0071(9) -0.0029(9) 0.0028(10)
C28 0.0392(12) 0.0467(13) 0.0435(12) -0.0027(10) -0.0001(10) -0.0022(10)
C8 0.0487(13) 0.0321(11) 0.0401(11) 0.0038(9) -0.0053(10) -0.0025(10)
C15 0.0483(13) 0.0380(12) 0.0436(12) 0.0011(10) -0.0010(10) 0.0096(11)
C22 0.0414(12) 0.0360(12) 0.0659(16) 0.0041(11) -0.0053(12) 0.0066(10)
C30 0.0320(10) 0.0473(13) 0.0558(14) 0.0077(11) -0.0068(10) -0.0056(10)
C16 0.0516(13) 0.0350(11) 0.0473(12) -0.0049(10) 0.0010(11) 0.0077(10)
C24 0.0353(11) 0.0378(11) 0.0518(13) -0.0071(10) 0.0013(10) 0.0024(9)
C6 0.0735(18) 0.0388(13) 0.0413(12) -0.0055(10) 0.0065(13) -0.0007(12)
C23 0.0382(12) 0.0336(11) 0.0672(16) -0.0051(11) -0.0020(11) 0.0059(10)
C3 0.0446(13) 0.0413(12) 0.0557(14) -0.0097(11) 0.0089(11) 0.0011(11)
C12 0.0452(14) 0.0524(15) 0.0545(15) 0.0108(12) -0.0013(11) 0.0080(12)
C4 0.0544(15) 0.0495(15) 0.0654(17) -0.0098(13) 0.0219(14) -0.0027(13)
C9 0.0613(16) 0.0394(12) 0.0485(13) 0.0047(10) -0.0122(12) -0.0055(12)
C10 0.0601(17) 0.0497(15) 0.0664(17) 0.0105(13) -0.0236(14) -0.0113(13)
C11 0.0436(13) 0.0606(17) 0.0693(18) 0.0156(15) -0.0114(13) -0.0010(13)
C33 0.0701(19) 0.0681(19) 0.0486(15) -0.0183(14) -0.0143(14) 0.0032(16)
C5 0.080(2) 0.0459(14) 0.0520(15) -0.0063(12) 0.0257(15) -0.0032(14)
C32 0.0345(12) 0.103(3) 0.0514(14) -0.0143(16) 0.0037(11) -0.0146(14)
C34 0.0353(12) 0.092(2) 0.0540(15) 0.0159(15) 0.0006(11) -0.0066(14)
B1 0.0549(17) 0.0603(19) 0.0448(15) -0.0077(14) -0.0065(13) 0.0025(15)

loop_
_atom_type_symbol
_atom_type_description
_atom_type_scat_dispersion_real
_atom_type_scat_dispersion_imag
_atom_type_scat_source
C C 0.0181 0.0091 'International Tables Vol C Tables 4.2.6.8 and 6.1.1.4'
H H 0.0000 0.0000 'International Tables Vol C Tables 4.2.6.8 and 6.1.1.4'
B B 0.0090 0.0039 'International Tables Vol C Tables 4.2.6.8 and 6.1.1.4'
N N 0.0311 0.0180 'International Tables Vol C Tables 4.2.6.8 and 6.1.1.4'
O O 0.0492 0.0322 'International Tables Vol C Tables 4.2.6.8 and 6.1.1.4'
F F 0.0727 0.0534 'International Tables Vol C Tables 4.2.6.8 and 6.1.1.4'

loop_
_geom_angle_atom_site_label_1
_geom_angle_atom_site_label_2
_geom_angle_atom_site_label_3
_geom_angle
_geom_angle_site_symmetry_1
_geom_angle_site_symmetry_3
_geom_angle_publ_flag
C29 O1 C33 117.3(2) . . ?
C1 N1 C2 118.60(18) . . ?
C25 N1 C1 120.54(19) . . ?
C25 N1 C2 117.32(18) . . ?
N1 C1 C18 118.7(2) . . ?
N1 C1 C14 120.6(2) . . ?
C18 C1 C14 120.7(2) . . ?
C27 C26 C19 121.10(19) . . ?
C27 C26 C31 120.4(2) . . ?
C31 C26 C19 118.4(2) . . ?
C17 C18 C1 117.9(2) . . ?
C19 C18 C1 119.5(2) . . ?
C19 C18 C17 122.6(2) . . ?
C18 C17 H17 119.7 . . ?
C16 C17 C18 120.5(2) . . ?
C16 C17 H17 119.7 . . ?
C26 C27 C32 121.5(2) . . ?
C28 C27 C26 119.8(2) . . ?
C28 C27 C32 118.7(2) . . ?
N1 C25 C20 119.6(2) . . ?
N1 C25 C24 120.4(2) . . ?
C24 C25 C20 120.0(2) . . ?
C18 C19 C26 121.8(2) . . ?
C20 C19 C26 119.3(2) . . ?
C20 C19 C18 118.9(2) . . ?
C20 C21 H21 119.8 . . ?
C22 C21 H21 119.8 . . ?
C22 C21 C20 120.4(2) . . ?
C25 C20 C21 118.5(2) . . ?
C19 C20 C25 119.3(2) . . ?
C19 C20 C21 122.1(2) . . ?
C2 C7 C8 123.2(2) . . ?
C2 C7 C6 117.1(3) . . ?
C6 C7 C8 119.6(2) . . ?
C7 C2 N1 122.4(2) . . ?
C7 C2 C3 122.0(2) . . ?
C3 C2 N1 115.6(2) . . ?
O1 C29 C28 124.4(2) . . ?
O1 C29 C30 115.8(2) . . ?
C30 C29 C28 119.8(2) . . ?
C1 C14 C13 121.8(2) . . ?
C15 C14 C1 116.4(2) . . ?
C15 C14 C13 120.4(2) . . ?
C26 C31 C34 121.8(2) . . ?
C30 C31 C26 118.6(2) . . ?
C30 C31 C34 119.6(2) . . ?
C8 C13 C14 124.9(2) . . ?
C12 C13 C14 116.5(2) . . ?
C12 C13 C8 118.5(2) . . ?
C27 C28 H28 120.1 . . ?
C29 C28 C27 119.8(2) . . ?
C29 C28 H28 120.1 . . ?
C13 C8 C7 120.9(2) . . ?
C9 C8 C7 119.4(2) . . ?
C9 C8 C13 119.5(2) . . ?
C14 C15 H15 118.6 . . ?
C14 C15 C16 122.8(2) . . ?
C16 C15 H15 118.6 . . ?
C21 C22 H22 119.9 . . ?
C21 C22 C23 120.2(2) . . ?
C23 C22 H22 119.9 . . ?
C29 C30 H30 119.2 . . ?
C31 C30 C29 121.6(2) . . ?
C31 C30 H30 119.2 . . ?
C17 C16 C15 120.0(2) . . ?
C17 C16 H16 120.0 . . ?
C15 C16 H16 120.0 . . ?
C25 C24 H24 120.3 . . ?
C23 C24 C25 119.3(2) . . ?
C23 C24 H24 120.3 . . ?
C7 C6 H6 119.5 . . ?
C5 C6 C7 121.1(3) . . ?
C5 C6 H6 119.5 . . ?
C22 C23 H23 119.3 . . ?
C24 C23 C22 121.5(2) . . ?
C24 C23 H23 119.3 . . ?
C2 C3 H3 120.2 . . ?
C4 C3 C2 119.7(3) . . ?
C4 C3 H3 120.2 . . ?
C13 C12 H12 119.6 . . ?
C11 C12 C13 120.8(3) . . ?
C11 C12 H12 119.6 . . ?
C3 C4 H4 120.2 . . ?
C3 C4 C5 119.6(3) . . ?
C5 C4 H4 120.2 . . ?
C8 C9 H9 119.4 . . ?
C10 C9 C8 121.2(3) . . ?
C10 C9 H9 119.4 . . ?
C9 C10 H10 120.2 . . ?
C11 C10 C9 119.6(3) . . ?
C11 C10 H10 120.2 . . ?
C12 C11 H11 119.8 . . ?
C10 C11 C12 120.3(3) . . ?
C10 C11 H11 119.8 . . ?
O1 C33 H33A 109.5 . . ?
O1 C33 H33B 109.5 . . ?
O1 C33 H33C 109.5 . . ?
H33A C33 H33B 109.5 . . ?
H33A C33 H33C 109.5 . . ?
H33B C33 H33C 109.5 . . ?
C6 C5 H5 119.8 . . ?
C4 C5 C6 120.5(3) . . ?
C4 C5 H5 119.8 . . ?
C27 C32 H32A 109.5 . . ?
C27 C32 H32B 109.5 . . ?
C27 C32 H32C 109.5 . . ?
H32A C32 H32B 109.5 . . ?
H32A C32 H32C 109.5 . . ?
H32B C32 H32C 109.5 . . ?
C31 C34 H34A 109.5 . . ?
C31 C34 H34B 109.5 . . ?
C31 C34 H34C 109.5 . . ?
H34A C34 H34B 109.5 . . ?
H34A C34 H34C 109.5 . . ?
H34B C34 H34C 109.5 . . ?
F3 B1 F2 106.0(3) . . ?
F1 B1 F2 110.8(3) . . ?
F1 B1 F3 108.9(3) . . ?
F4 B1 F2 111.7(3) . . ?
F4 B1 F3 109.1(3) . . ?
F4 B1 F1 110.4(3) . . ?

loop_
_geom_bond_atom_site_label_1
_geom_bond_atom_site_label_2
_geom_bond_distance
_geom_bond_site_symmetry_2
_geom_bond_publ_flag
O1 C29 1.356(3) . ?
O1 C33 1.420(4) . ?
N1 C1 1.379(3) . ?
N1 C25 1.377(3) . ?
N1 C2 1.463(3) . ?
F2 B1 1.367(4) . ?
F3 B1 1.365(4) . ?
F1 B1 1.349(4) . ?
C1 C18 1.424(3) . ?
C1 C14 1.425(3) . ?
C26 C27 1.397(3) . ?
C26 C19 1.494(3) . ?
C26 C31 1.404(3) . ?
C18 C17 1.423(3) . ?
C18 C19 1.410(3) . ?
C17 H17 0.9500 . ?
C17 C16 1.355(4) . ?
C27 C28 1.396(3) . ?
C27 C32 1.505(3) . ?
C25 C20 1.421(3) . ?
C25 C24 1.412(3) . ?
C19 C20 1.405(3) . ?
C21 H21 0.9500 . ?
C21 C20 1.427(3) . ?
C21 C22 1.362(4) . ?
C7 C2 1.381(4) . ?
C7 C8 1.476(4) . ?
C7 C6 1.407(3) . ?
C2 C3 1.391(4) . ?
C29 C28 1.391(3) . ?
C29 C30 1.384(4) . ?
F4 B1 1.348(4) . ?
C14 C13 1.495(3) . ?
C14 C15 1.380(3) . ?
C31 C30 1.382(4) . ?
C31 C34 1.504(4) . ?
C13 C8 1.401(3) . ?
C13 C12 1.401(4) . ?
C28 H28 0.9500 . ?
C8 C9 1.396(4) . ?
C15 H15 0.9500 . ?
C15 C16 1.406(4) . ?
C22 H22 0.9500 . ?
C22 C23 1.408(4) . ?
C30 H30 0.9500 . ?
C16 H16 0.9500 . ?
C24 H24 0.9500 . ?
C24 C23 1.370(4) . ?
C6 H6 0.9500 . ?
C6 C5 1.379(5) . ?
C23 H23 0.9500 . ?
C3 H3 0.9500 . ?
C3 C4 1.378(4) . ?
C12 H12 0.9500 . ?
C12 C11 1.389(4) . ?
C4 H4 0.9500 . ?
C4 C5 1.379(5) . ?
C9 H9 0.9500 . ?
C9 C10 1.380(5) . ?
C10 H10 0.9500 . ?
C10 C11 1.374(5) . ?
C11 H11 0.9500 . ?
C33 H33A 0.9800 . ?
C33 H33B 0.9800 . ?
C33 H33C 0.9800 . ?
C5 H5 0.9500 . ?
C32 H32A 0.9800 . ?
C32 H32B 0.9800 . ?
C32 H32C 0.9800 . ?
C34 H34A 0.9800 . ?
C34 H34B 0.9800 . ?
C34 H34C 0.9800 . ?

loop_
_geom_torsion_atom_site_label_1
_geom_torsion_atom_site_label_2
_geom_torsion_atom_site_label_3
_geom_torsion_atom_site_label_4
_geom_torsion
_geom_torsion_site_symmetry_1
_geom_torsion_site_symmetry_2
_geom_torsion_site_symmetry_3
_geom_torsion_site_symmetry_4
_geom_torsion_publ_flag
O1 C29 C28 C27 179.6(2) . . . . ?
O1 C29 C30 C31 -179.8(2) . . . . ?
N1 C1 C18 C17 -166.7(2) . . . . ?
N1 C1 C18 C19 12.3(3) . . . . ?
N1 C1 C14 C13 -26.3(3) . . . . ?
N1 C1 C14 C15 166.9(2) . . . . ?
N1 C25 C20 C19 5.0(3) . . . . ?
N1 C25 C20 C21 -178.7(2) . . . . ?
N1 C25 C24 C23 177.5(2) . . . . ?
N1 C2 C3 C4 -178.8(2) . . . . ?
C1 N1 C25 C20 12.2(3) . . . . ?
C1 N1 C25 C24 -168.1(2) . . . . ?
C1 N1 C2 C7 65.4(3) . . . . ?
C1 N1 C2 C3 -112.5(2) . . . . ?
C1 C18 C17 C16 -4.2(3) . . . . ?
C1 C18 C19 C26 -175.2(2) . . . . ?
C1 C18 C19 C20 4.4(3) . . . . ?
C1 C14 C13 C8 45.3(3) . . . . ?
C1 C14 C13 C12 -132.1(2) . . . . ?
C1 C14 C15 C16 4.2(4) . . . . ?
C26 C27 C28 C29 0.5(4) . . . . ?
C26 C19 C20 C25 166.7(2) . . . . ?
C26 C19 C20 C21 -9.5(3) . . . . ?
C26 C31 C30 C29 -0.3(4) . . . . ?
C18 C1 C14 C13 153.3(2) . . . . ?
C18 C1 C14 C15 -13.5(3) . . . . ?
C18 C17 C16 C15 -5.0(4) . . . . ?
C18 C19 C20 C25 -13.0(3) . . . . ?
C18 C19 C20 C21 170.8(2) . . . . ?
C17 C18 C19 C26 3.8(3) . . . . ?
C17 C18 C19 C20 -176.6(2) . . . . ?
C27 C26 C19 C18 -80.2(3) . . . . ?
C27 C26 C19 C20 100.2(3) . . . . ?
C27 C26 C31 C30 0.7(4) . . . . ?
C27 C26 C31 C34 -179.1(3) . . . . ?
C25 N1 C1 C18 -20.8(3) . . . . ?
C25 N1 C1 C14 158.8(2) . . . . ?
C25 N1 C2 C7 -135.7(2) . . . . ?
C25 N1 C2 C3 46.4(3) . . . . ?
C25 C24 C23 C22 2.0(4) . . . . ?
C19 C26 C27 C28 -177.9(2) . . . . ?
C19 C26 C27 C32 0.2(4) . . . . ?
C19 C26 C31 C30 177.8(2) . . . . ?
C19 C26 C31 C34 -2.0(4) . . . . ?
C19 C18 C17 C16 176.9(2) . . . . ?
C21 C22 C23 C24 0.0(4) . . . . ?
C20 C25 C24 C23 -2.8(3) . . . . ?
C20 C21 C22 C23 -1.2(4) . . . . ?
C7 C2 C3 C4 3.3(4) . . . . ?
C7 C8 C9 C10 173.7(2) . . . . ?
C7 C6 C5 C4 1.6(4) . . . . ?
C2 N1 C1 C18 137.5(2) . . . . ?
C2 N1 C1 C14 -42.9(3) . . . . ?
C2 N1 C25 C20 -146.3(2) . . . . ?
C2 N1 C25 C24 33.4(3) . . . . ?
C2 C7 C8 C13 -41.4(3) . . . . ?
C2 C7 C8 C9 144.7(2) . . . . ?
C2 C7 C6 C5 0.9(4) . . . . ?
C2 C3 C4 C5 -0.7(4) . . . . ?
C14 C1 C18 C17 13.7(3) . . . . ?
C14 C1 C18 C19 -167.3(2) . . . . ?
C14 C13 C8 C7 9.3(4) . . . . ?
C14 C13 C8 C9 -176.8(2) . . . . ?
C14 C13 C12 C11 177.3(2) . . . . ?
C14 C15 C16 C17 5.0(4) . . . . ?
C31 C26 C27 C28 -0.8(4) . . . . ?
C31 C26 C27 C32 177.2(3) . . . . ?
C31 C26 C19 C18 102.7(3) . . . . ?
C31 C26 C19 C20 -77.0(3) . . . . ?
C13 C14 C15 C16 -162.8(2) . . . . ?
C13 C8 C9 C10 -0.3(4) . . . . ?
C13 C12 C11 C10 -0.2(4) . . . . ?
C28 C29 C30 C31 0.0(4) . . . . ?
C8 C7 C2 N1 -4.2(4) . . . . ?
C8 C7 C2 C3 173.5(2) . . . . ?
C8 C7 C6 C5 -176.1(2) . . . . ?
C8 C13 C12 C11 -0.3(4) . . . . ?
C8 C9 C10 C11 -0.3(4) . . . . ?
C15 C14 C13 C8 -148.3(2) . . . . ?
C15 C14 C13 C12 34.2(3) . . . . ?
C22 C21 C20 C25 0.4(3) . . . . ?
C22 C21 C20 C19 176.6(2) . . . . ?
C30 C29 C28 C27 -0.1(4) . . . . ?
C24 C25 C20 C19 -174.7(2) . . . . ?
C24 C25 C20 C21 1.6(3) . . . . ?
C6 C7 C2 N1 178.9(2) . . . . ?
C6 C7 C2 C3 -3.4(4) . . . . ?
C6 C7 C8 C13 135.4(2) . . . . ?
C6 C7 C8 C9 -38.5(3) . . . . ?
C3 C4 C5 C6 -1.7(4) . . . . ?
C12 C13 C8 C7 -173.3(2) . . . . ?
C12 C13 C8 C9 0.6(4) . . . . ?
C9 C10 C11 C12 0.5(4) . . . . ?
C33 O1 C29 C28 3.0(4) . . . . ?
C33 O1 C29 C30 -177.3(2) . . . . ?
C32 C27 C28 C29 -177.6(3) . . . . ?
C34 C31 C30 C29 179.6(3) . . . . ?
